data_7013197
loop_
_publ_author_name
'Juan C. Mareque Rivas'
'Emiliano Salvagni'
'Rafael Torres Mart\'in de Rosales'
'Simon Parsons'

_publ_section_title
;
 Internal hydrogen bonding in tetrahedral and trigonal bipyramidal
 zinc(II) complexes of pyridine-based ligands
;
_journal_issue 17
_journal_name_full 'Dalton Trans.'
_journal_page_first 3339
_journal_page_last 3349
_journal_paper_doi 10.1039/b305476b
_journal_year 2003
_chemical_formula_moiety '[ZnCl2(L3)]MeCN'
_chemical_formula_sum 'C18 H29 Cl2 N5 O Zn'
_chemical_formula_weight 467.73
_chemical_name_systematic
;
?
;
_space_group_IT_number 2
_symmetry_cell_setting triclinic
_symmetry_space_group_name_Hall '-P 1'
_symmetry_space_group_name_H-M 'P -1'
_atom_sites_solution_hydrogens 'geom/difmap (H7N)'
_atom_sites_solution_primary direct
_atom_sites_solution_secondary difmap
_audit_creation_method SHELXL-97
_cell_angle_alpha 101.773(2)
_cell_angle_beta 100.503(2)
_cell_angle_gamma 92.944(2)
_cell_formula_units_Z 2
_cell_length_a 7.9950(13)
_cell_length_b 10.2286(16)
_cell_length_c 14.220(2)
_cell_measurement_reflns_used 6880
_cell_measurement_temperature 150(2)
_cell_measurement_theta_max 29
_cell_measurement_theta_min 2.5
_cell_volume 1114.6(3)
_computing_structure_refinement 'SHELXL-97 (Sheldrick, 1997)'
_computing_structure_solution 'SHELXS-97 (Sheldrick, 1990)'
_diffrn_ambient_temperature 150(2)
_diffrn_measured_fraction_theta_full 0.889
_diffrn_measured_fraction_theta_max 0.889
_diffrn_measurement_device_type 'Bruker SMART APEX'
_diffrn_measurement_method 'Omega and Phi'
_diffrn_radiation_monochromator graphite
_diffrn_radiation_source 'fine-focus sealed tube'
_diffrn_radiation_type MoK\a
_diffrn_radiation_wavelength 0.71073
_diffrn_reflns_av_R_equivalents 0.0229
_diffrn_reflns_av_sigmaI/netI 0.0336
_diffrn_reflns_limit_h_max 10
_diffrn_reflns_limit_h_min -10
_diffrn_reflns_limit_k_max 13
_diffrn_reflns_limit_k_min -13
_diffrn_reflns_limit_l_max 18
_diffrn_reflns_limit_l_min -18
_diffrn_reflns_number 9678
_diffrn_reflns_theta_full 28.69
_diffrn_reflns_theta_max 28.69
_diffrn_reflns_theta_min 1.49
_exptl_absorpt_coefficient_mu 1.359
_exptl_absorpt_correction_T_max 1
_exptl_absorpt_correction_T_min 0.721
_exptl_absorpt_correction_type multi-scan
_exptl_absorpt_process_details Sadabs
_exptl_crystal_colour Colourless
_exptl_crystal_density_diffrn 1.394
_exptl_crystal_density_method 'not measured'
_exptl_crystal_description plate
_exptl_crystal_F_000 488
_exptl_crystal_size_max 0.81
_exptl_crystal_size_mid 0.76
_exptl_crystal_size_min 0.20
_refine_diff_density_max 0.745
_refine_diff_density_min -0.334
_refine_diff_density_rms 0.070
_refine_ls_extinction_method none
_refine_ls_goodness_of_fit_ref 1.057
_refine_ls_hydrogen_treatment 'riding/refall (H7N)'
_refine_ls_matrix_type full
_refine_ls_number_parameters 252
_refine_ls_number_reflns 5113
_refine_ls_number_restraints 0
_refine_ls_restrained_S_all 1.057
_refine_ls_R_factor_all 0.0363
_refine_ls_R_factor_gt 0.0322
_refine_ls_shift/su_max 0.001
_refine_ls_shift/su_mean 0.000
_refine_ls_structure_factor_coef Fsqd
_refine_ls_weighting_details 'calc w=1/[\s^2^(Fo^2^)+(0.0498P)^2^+0.2635P] where P=(Fo^2^+2Fc^2^)/3'
_refine_ls_weighting_scheme calc
_refine_ls_wR_factor_gt 0.0848
_refine_ls_wR_factor_ref 0.0874
_reflns_number_gt 4582
_reflns_number_total 5113
_reflns_threshold_expression >2sigma(I)
_cod_data_source_file b305476b.txt
_cod_data_source_block r2769
_cod_depositor_comments
;
The following automatic conversions were performed:
'_symmetry_cell_setting' value 'Triclinic' changed to 'triclinic'
according to '/home/saulius/struct/CIF-dictionaries/cif_core.dic'
dictionary named 'cif_core.dic' version 2.4.1 from
2010-06-29.

'_exptl_absorpt_correction_type' value 'Multiscan' changed to
'multi-scan' according to
'/home/saulius/struct/CIF-dictionaries/cif_core.dic' dictionary named
'cif_core.dic' version 2.4.1 from 2010-06-29.

Automatic conversion script
Id: cif_fix_enum 1527 2010-12-29 10:47:43Z saulius 
;
_cod_original_sg_symbol_Hall ' -P 1'
_cod_original_sg_symbol_H-M P-1
_cod_database_code 7013197

loop_
_symmetry_equiv_pos_as_xyz
'x, y, z'
'-x, -y, -z'

loop_
_atom_site_label
_atom_site_type_symbol
_atom_site_fract_x
_atom_site_fract_y
_atom_site_fract_z
_atom_site_U_iso_or_equiv
_atom_site_adp_type
_atom_site_occupancy
_atom_site_symmetry_multiplicity
_atom_site_calc_flag
_atom_site_refinement_flags
_atom_site_disorder_assembly
_atom_site_disorder_group
Zn Zn 0.75131(2) 0.858960(19) 0.721130(13) 0.02574(8) Uani 1 1 d . . .
Cl1 Cl 0.81771(7) 0.65043(5) 0.68905(3) 0.04247(13) Uani 1 1 d . . .
N1 N 0.59876(18) 0.93514(13) 0.81980(10) 0.0241(3) Uani 1 1 d . . .
C1 C 0.5064(2) 1.02875(17) 0.76673(13) 0.0293(4) Uani 1 1 d . . .
H1A H 0.5849 1.1085 0.7704 0.035 Uiso 1 1 calc R . .
H1B H 0.4107 1.0593 0.7985 0.035 Uiso 1 1 calc R . .
Cl2 Cl 0.94873(6) 1.02721(6) 0.73624(3) 0.04315(13) Uani 1 1 d . . .
N2 N 0.53744(17) 0.87641(13) 0.61784(10) 0.0228(3) Uani 1 1 d . . .
C2 C 0.4376(2) 0.96276(16) 0.66097(12) 0.0250(3) Uani 1 1 d . . .
C3 C 0.2871(2) 0.99422(17) 0.60987(13) 0.0291(3) Uani 1 1 d . . .
H3A H 0.2179 1.0545 0.6416 0.035 Uiso 1 1 calc R . .
C4 C 0.2394(2) 0.93578(18) 0.51119(13) 0.0296(4) Uani 1 1 d . . .
H4A H 0.1369 0.9570 0.4742 0.036 Uiso 1 1 calc R . .
C5 C 0.3394(2) 0.84690(17) 0.46606(13) 0.0267(3) Uani 1 1 d . . .
H5A H 0.3070 0.8061 0.3983 0.032 Uiso 1 1 calc R . .
C6 C 0.4891(2) 0.81848(15) 0.52231(12) 0.0225(3) Uani 1 1 d . . .
N7 N 0.59893(18) 0.72839(14) 0.48596(10) 0.0243(3) Uani 1 1 d . . .
H7N H 0.666(3) 0.702(2) 0.5277(17) 0.031(5) Uiso 1 1 d . . .
O8 O 0.50774(17) 0.70932(13) 0.32270(9) 0.0316(3) Uani 1 1 d . . .
C8 C 0.6034(2) 0.67729(15) 0.38888(11) 0.0227(3) Uani 1 1 d . . .
C9 C 0.7387(2) 0.57969(16) 0.37207(12) 0.0239(3) Uani 1 1 d . . .
C1OA C 0.7313(3) 0.5377(2) 0.26231(13) 0.0351(4) Uani 1 1 d . . .
H1OA H 0.7568 0.6168 0.2366 0.053 Uiso 1 1 calc R . .
H1OB H 0.6167 0.4959 0.2298 0.053 Uiso 1 1 calc R . .
H1OC H 0.8156 0.4733 0.2498 0.053 Uiso 1 1 calc R . .
C10B C 0.6990(3) 0.45591(18) 0.41242(14) 0.0336(4) Uani 1 1 d . . .
H10D H 0.5849 0.4135 0.3794 0.050 Uiso 1 1 calc R . .
H10E H 0.7026 0.4832 0.4830 0.050 Uiso 1 1 calc R . .
H10F H 0.7840 0.3920 0.4006 0.050 Uiso 1 1 calc R . .
C10C C 0.9167(2) 0.64816(19) 0.42239(15) 0.0355(4) Uani 1 1 d . . .
H10A H 0.9398 0.7268 0.3957 0.053 Uiso 1 1 calc R . .
H10B H 1.0027 0.5851 0.4106 0.053 Uiso 1 1 calc R . .
H10C H 0.9213 0.6764 0.4930 0.053 Uiso 1 1 calc R . .
C11 C 0.6981(2) 1.01264(17) 0.91589(12) 0.0281(3) Uani 1 1 d . . .
H11A H 0.6209 1.0650 0.9527 0.034 Uiso 1 1 calc R . .
H11B H 0.7862 1.0763 0.9048 0.034 Uiso 1 1 calc R . .
C12 C 0.7828(2) 0.91829(18) 0.97505(12) 0.0296(4) Uani 1 1 d . . .
H12A H 0.8620 0.8673 0.9388 0.035 Uiso 1 1 calc R . .
H12B H 0.8502 0.9706 1.0382 0.035 Uiso 1 1 calc R . .
N13 N 0.65457(19) 0.82547(14) 0.99344(10) 0.0271(3) Uani 1 1 d . . .
C13 C 0.7327(3) 0.7370(2) 1.05393(14) 0.0387(4) Uani 1 1 d . . .
H13A H 0.7965 0.7910 1.1164 0.058 Uiso 1 1 calc R . .
H13B H 0.8107 0.6836 1.0198 0.058 Uiso 1 1 calc R . .
H13C H 0.6433 0.6771 1.0662 0.058 Uiso 1 1 calc R . .
C14 C 0.5590(2) 0.74581(17) 0.89998(12) 0.0286(3) Uani 1 1 d . . .
H14A H 0.4722 0.6820 0.9121 0.034 Uiso 1 1 calc R . .
H14B H 0.6378 0.6934 0.8644 0.034 Uiso 1 1 calc R . .
C15 C 0.4721(2) 0.83620(17) 0.83813(12) 0.0269(3) Uani 1 1 d . . .
H15A H 0.4093 0.7811 0.7748 0.032 Uiso 1 1 calc R . .
H15B H 0.3883 0.8844 0.8721 0.032 Uiso 1 1 calc R . .
N1S N 0.7970(4) 0.3655(3) 1.0085(2) 0.0810(8) Uani 1 1 d . . .
C1S C 0.8183(3) 0.3808(2) 0.9344(2) 0.0491(5) Uani 1 1 d . . .
C2S C 0.8503(3) 0.3998(3) 0.84126(18) 0.0540(6) Uani 1 1 d . . .
H2SA H 0.9322 0.4786 0.8518 0.092(11) Uiso 1 1 calc R . .
H2SB H 0.7430 0.4136 0.8001 0.092(11) Uiso 1 1 calc R . .
H2SC H 0.8973 0.3203 0.8086 0.081(10) Uiso 1 1 calc R . .

loop_
_atom_site_aniso_label
_atom_site_aniso_U_11
_atom_site_aniso_U_22
_atom_site_aniso_U_33
_atom_site_aniso_U_23
_atom_site_aniso_U_13
_atom_site_aniso_U_12
Zn 0.02807(12) 0.03002(12) 0.01861(11) 0.00208(8) 0.00614(7) 0.00536(8)
Cl1 0.0610(3) 0.0423(3) 0.0256(2) 0.00604(19) 0.0072(2) 0.0281(2)
N1 0.0305(7) 0.0225(6) 0.0194(6) 0.0026(5) 0.0077(5) 0.0020(5)
C1 0.0404(10) 0.0254(8) 0.0248(8) 0.0048(7) 0.0118(7) 0.0096(7)
Cl2 0.0364(2) 0.0589(3) 0.0308(2) 0.0020(2) 0.01122(18) -0.0124(2)
N2 0.0263(7) 0.0224(6) 0.0206(6) 0.0049(5) 0.0073(5) 0.0020(5)
C2 0.0300(8) 0.0228(7) 0.0258(8) 0.0077(6) 0.0116(6) 0.0033(6)
C3 0.0274(8) 0.0281(8) 0.0357(9) 0.0083(7) 0.0132(7) 0.0066(7)
C4 0.0236(8) 0.0324(8) 0.0341(9) 0.0102(7) 0.0058(7) 0.0028(7)
C5 0.0239(8) 0.0288(8) 0.0264(8) 0.0056(7) 0.0035(6) 0.0006(6)
C6 0.0251(7) 0.0210(7) 0.0229(7) 0.0063(6) 0.0069(6) 0.0005(6)
N7 0.0282(7) 0.0271(7) 0.0173(6) 0.0042(5) 0.0030(5) 0.0067(6)
O8 0.0387(7) 0.0340(6) 0.0204(6) 0.0051(5) 0.0001(5) 0.0102(5)
C8 0.0268(8) 0.0189(7) 0.0204(7) 0.0021(6) 0.0029(6) -0.0021(6)
C9 0.0279(8) 0.0222(7) 0.0201(7) 0.0023(6) 0.0035(6) 0.0024(6)
C1OA 0.0453(11) 0.0372(9) 0.0224(8) 0.0015(7) 0.0091(7) 0.0110(8)
C10B 0.0451(10) 0.0246(8) 0.0327(9) 0.0074(7) 0.0092(8) 0.0070(7)
C10C 0.0270(9) 0.0358(9) 0.0386(10) -0.0010(8) 0.0038(7) 0.0029(7)
C11 0.0354(9) 0.0255(8) 0.0214(8) -0.0009(6) 0.0090(6) -0.0015(7)
C12 0.0303(8) 0.0326(8) 0.0228(8) 0.0006(7) 0.0049(6) -0.0010(7)
N13 0.0328(7) 0.0281(7) 0.0195(6) 0.0046(5) 0.0039(5) 0.0018(6)
C13 0.0475(11) 0.0374(10) 0.0291(9) 0.0082(8) 0.0001(8) 0.0077(8)
C14 0.0355(9) 0.0272(8) 0.0217(8) 0.0030(6) 0.0057(6) -0.0017(7)
C15 0.0275(8) 0.0305(8) 0.0216(8) 0.0032(6) 0.0058(6) -0.0024(7)
N1S 0.101(2) 0.0616(15) 0.0849(19) 0.0034(13) 0.0495(17) -0.0154(14)
C1S 0.0440(12) 0.0343(10) 0.0649(16) -0.0004(10) 0.0151(11) -0.0046(9)
C2S 0.0568(14) 0.0522(13) 0.0458(13) 0.0089(11) -0.0053(11) 0.0029(11)

loop_
_atom_type_symbol
_atom_type_description
_atom_type_scat_dispersion_real
_atom_type_scat_dispersion_imag
_atom_type_scat_source
C C 0.0033 0.0016 'International Tables Vol C Tables 4.2.6.8 and 6.1.1.4'
H H 0.0000 0.0000 'International Tables Vol C Tables 4.2.6.8 and 6.1.1.4'
N N 0.0061 0.0033 'International Tables Vol C Tables 4.2.6.8 and 6.1.1.4'
O O 0.0106 0.0060 'International Tables Vol C Tables 4.2.6.8 and 6.1.1.4'
Cl Cl 0.1484 0.1585 'International Tables Vol C Tables 4.2.6.8 and 6.1.1.4'
Zn Zn 0.2839 1.4301 'International Tables Vol C Tables 4.2.6.8 and 6.1.1.4'

loop_
_geom_angle_atom_site_label_1
_geom_angle_atom_site_label_2
_geom_angle_atom_site_label_3
_geom_angle
_geom_angle_site_symmetry_1
_geom_angle_site_symmetry_3
_geom_angle_publ_flag
N2 Zn N1 82.90(6) . . ?
N2 Zn Cl1 108.21(4) . . ?
N1 Zn Cl1 125.43(4) . . ?
N2 Zn Cl2 109.86(4) . . ?
N1 Zn Cl2 104.00(4) . . ?
Cl1 Zn Cl2 119.91(3) . . ?
C1 N1 C15 108.98(14) . . ?
C1 N1 C11 109.00(13) . . ?
C15 N1 C11 108.75(12) . . ?
C1 N1 Zn 100.16(10) . . ?
C15 N1 Zn 115.90(10) . . ?
C11 N1 Zn 113.53(10) . . ?
N1 C1 C2 111.24(13) . . ?
N1 C1 H1A 109.4 . . ?
C2 C1 H1A 109.4 . . ?
N1 C1 H1B 109.4 . . ?
C2 C1 H1B 109.4 . . ?
H1A C1 H1B 108.0 . . ?
C6 N2 C2 119.43(14) . . ?
C6 N2 Zn 131.34(11) . . ?
C2 N2 Zn 109.23(10) . . ?
N2 C2 C3 122.04(15) . . ?
N2 C2 C1 115.80(14) . . ?
C3 C2 C1 122.06(15) . . ?
C2 C3 C4 118.25(16) . . ?
C2 C3 H3A 120.9 . . ?
C4 C3 H3A 120.9 . . ?
C5 C4 C3 120.47(16) . . ?
C5 C4 H4A 119.8 . . ?
C3 C4 H4A 119.8 . . ?
C4 C5 C6 118.29(16) . . ?
C4 C5 H5A 120.9 . . ?
C6 C5 H5A 120.9 . . ?
N2 C6 C5 121.52(15) . . ?
N2 C6 N7 114.67(14) . . ?
C5 C6 N7 123.81(15) . . ?
C8 N7 C6 127.14(14) . . ?
C8 N7 H7N 117.3(15) . . ?
C6 N7 H7N 115.5(15) . . ?
O8 C8 N7 121.96(15) . . ?
O8 C8 C9 123.11(15) . . ?
N7 C8 C9 114.92(14) . . ?
C1OA C9 C8 108.18(14) . . ?
C1OA C9 C10C 109.30(15) . . ?
C8 C9 C10C 110.09(13) . . ?
C1OA C9 C10B 109.54(14) . . ?
C8 C9 C10B 109.05(14) . . ?
C10C C9 C10B 110.63(15) . . ?
C9 C1OA H1OA 109.5 . . ?
C9 C1OA H1OB 109.5 . . ?
H1OA C1OA H1OB 109.5 . . ?
C9 C1OA H1OC 109.5 . . ?
H1OA C1OA H1OC 109.5 . . ?
H1OB C1OA H1OC 109.5 . . ?
C9 C10B H10D 109.5 . . ?
C9 C10B H10E 109.5 . . ?
H10D C10B H10E 109.5 . . ?
C9 C10B H10F 109.5 . . ?
H10D C10B H10F 109.5 . . ?
H10E C10B H10F 109.5 . . ?
C9 C10C H10A 109.5 . . ?
C9 C10C H10B 109.5 . . ?
H10A C10C H10B 109.5 . . ?
C9 C10C H10C 109.5 . . ?
H10A C10C H10C 109.5 . . ?
H10B C10C H10C 109.5 . . ?
N1 C11 C12 110.14(14) . . ?
N1 C11 H11A 109.6 . . ?
C12 C11 H11A 109.6 . . ?
N1 C11 H11B 109.6 . . ?
C12 C11 H11B 109.6 . . ?
H11A C11 H11B 108.1 . . ?
N13 C12 C11 110.27(14) . . ?
N13 C12 H12A 109.6 . . ?
C11 C12 H12A 109.6 . . ?
N13 C12 H12B 109.6 . . ?
C11 C12 H12B 109.6 . . ?
H12A C12 H12B 108.1 . . ?
C12 N13 C13 111.31(15) . . ?
C12 N13 C14 109.30(13) . . ?
C13 N13 C14 109.84(14) . . ?
N13 C13 H13A 109.5 . . ?
N13 C13 H13B 109.5 . . ?
H13A C13 H13B 109.5 . . ?
N13 C13 H13C 109.5 . . ?
H13A C13 H13C 109.5 . . ?
H13B C13 H13C 109.5 . . ?
N13 C14 C15 110.31(14) . . ?
N13 C14 H14A 109.6 . . ?
C15 C14 H14A 109.6 . . ?
N13 C14 H14B 109.6 . . ?
C15 C14 H14B 109.6 . . ?
H14A C14 H14B 108.1 . . ?
N1 C15 C14 111.08(14) . . ?
N1 C15 H15A 109.4 . . ?
C14 C15 H15A 109.4 . . ?
N1 C15 H15B 109.4 . . ?
C14 C15 H15B 109.4 . . ?
H15A C15 H15B 108.0 . . ?
N1S C1S C2S 178.4(3) . . ?
C1S C2S H2SA 109.5 . . ?
C1S C2S H2SB 109.5 . . ?
H2SA C2S H2SB 109.5 . . ?
C1S C2S H2SC 109.5 . . ?
H2SA C2S H2SC 109.5 . . ?
H2SB C2S H2SC 109.5 . . ?

loop_
_geom_bond_atom_site_label_1
_geom_bond_atom_site_label_2
_geom_bond_distance
_geom_bond_site_symmetry_2
_geom_bond_publ_flag
Zn N2 2.0823(14) . ?
Zn N1 2.0830(14) . ?
Zn Cl1 2.2016(6) . ?
Zn Cl2 2.2238(6) . ?
N1 C1 1.482(2) . ?
N1 C15 1.489(2) . ?
N1 C11 1.491(2) . ?
C1 C2 1.505(2) . ?
C1 H1A 0.9900 . ?
C1 H1B 0.9900 . ?
N2 C6 1.342(2) . ?
N2 C2 1.350(2) . ?
C2 C3 1.377(2) . ?
C3 C4 1.383(3) . ?
C3 H3A 0.9500 . ?
C4 C5 1.379(2) . ?
C4 H4A 0.9500 . ?
C5 C6 1.392(2) . ?
C5 H5A 0.9500 . ?
C6 N7 1.393(2) . ?
N7 C8 1.381(2) . ?
N7 H7N 0.83(2) . ?
O8 C8 1.211(2) . ?
C8 C9 1.527(2) . ?
C9 C1OA 1.521(2) . ?
C9 C10C 1.533(2) . ?
C9 C10B 1.535(2) . ?
C1OA H1OA 0.9800 . ?
C1OA H1OB 0.9800 . ?
C1OA H1OC 0.9800 . ?
C10B H10D 0.9800 . ?
C10B H10E 0.9800 . ?
C10B H10F 0.9800 . ?
C10C H10A 0.9800 . ?
C10C H10B 0.9800 . ?
C10C H10C 0.9800 . ?
C11 C12 1.513(2) . ?
C11 H11A 0.9900 . ?
C11 H11B 0.9900 . ?
C12 N13 1.456(2) . ?
C12 H12A 0.9900 . ?
C12 H12B 0.9900 . ?
N13 C13 1.459(2) . ?
N13 C14 1.462(2) . ?
C13 H13A 0.9800 . ?
C13 H13B 0.9800 . ?
C13 H13C 0.9800 . ?
C14 C15 1.512(2) . ?
C14 H14A 0.9900 . ?
C14 H14B 0.9900 . ?
C15 H15A 0.9900 . ?
C15 H15B 0.9900 . ?
N1S C1S 1.138(4) . ?
C1S C2S 1.443(4) . ?
C2S H2SA 0.9800 . ?
C2S H2SB 0.9800 . ?
C2S H2SC 0.9800 . ?
